data_4510404
loop_
_publ_author_name
'Morse, Graham E.'
'Gong, Ivan'
'Kawar, Yazan'
'Lough, Alan J.'
'Bender, Timothy P.'

_publ_section_title
;
 Crystal and Solid-State Arrangement Trends of Halogenated Boron
 Subphthalocyanines
;
_journal_issue 5
_journal_name_full 'Crystal Growth &amp; Design'
_journal_page_first 2138
_journal_paper_doi 10.1021/cg401475b
_journal_volume 14
_journal_year 2014
_chemical_formula_moiety 'C24 H6 B Br0.27 Cl6.73 N6'
_chemical_formula_sum 'C24 H6 B Br0.27 Cl6.73 N6'
_chemical_formula_weight 649.20
_chemical_name_common Br/Cl-Cl6BsubPc
_chemical_name_systematic Bromido/chlorodo(hexachlorosubphthalocyaninato)boron(III)
_space_group_IT_number 14
_symmetry_cell_setting monoclinic
_symmetry_space_group_name_Hall '-P 2yn'
_symmetry_space_group_name_H-M 'P 1 21/n 1'
_atom_sites_solution_hydrogens geom
_atom_sites_solution_primary direct
_atom_sites_solution_secondary difmap
_audit_creation_date 10-09-08
_audit_creation_method SHELXL-97
_cell_angle_alpha 90.00
_cell_angle_beta 99.523(2)
_cell_angle_gamma 90.00
_cell_formula_units_Z 4
_cell_length_a 13.1456(3)
_cell_length_b 7.4954(3)
_cell_length_c 25.5678(10)
_cell_measurement_reflns_used 15833
_cell_measurement_temperature 150(1)
_cell_measurement_theta_max 27.5
_cell_measurement_theta_min 2.7
_cell_volume 2484.52(15)
_computing_cell_refinement 'Denzo-SMN (Otwinowski & Minor, 1997)'
_computing_data_collection 'Collect (Nonius B.V., 1997-2002)'
_computing_data_reduction Denzo-SMN
_computing_molecular_graphics 'PLATON (Spek, 2009)'
_computing_publication_material 'SHELXTL V6.1'
_computing_structure_refinement 'SHELXTL V6.1 (Sheldrick, 2008)'
_computing_structure_solution 'SIR-92 (Altomare et al., 1994)'
_diffrn_ambient_temperature 150(1)
_diffrn_detector_area_resol_mean 9
_diffrn_measured_fraction_theta_full 0.992
_diffrn_measured_fraction_theta_max 0.992
_diffrn_measurement_device_type 'Nonius KappaCCD'
_diffrn_measurement_method '\f scans and \w scans with \k offsets'
_diffrn_radiation_monochromator graphite
_diffrn_radiation_source 'fine-focus sealed tube'
_diffrn_radiation_type MoK\a
_diffrn_radiation_wavelength 0.71073
_diffrn_reflns_av_R_equivalents 0.0646
_diffrn_reflns_av_sigmaI/netI 0.0843
_diffrn_reflns_limit_h_max 16
_diffrn_reflns_limit_h_min -16
_diffrn_reflns_limit_k_max 9
_diffrn_reflns_limit_k_min -9
_diffrn_reflns_limit_l_max 33
_diffrn_reflns_limit_l_min -33
_diffrn_reflns_number 15833
_diffrn_reflns_theta_full 27.50
_diffrn_reflns_theta_max 27.50
_diffrn_reflns_theta_min 2.66
_exptl_absorpt_coefficient_mu 1.231
_exptl_absorpt_correction_T_max 0.834
_exptl_absorpt_correction_T_min 0.674
_exptl_absorpt_correction_type multi-scan
_exptl_absorpt_process_details
;
multi-scan from symmetry-related measurements 
 Sortav (Blessing 1995)
;
_exptl_crystal_colour purple
_exptl_crystal_density_diffrn 1.736
_exptl_crystal_density_method 'not measured'
_exptl_crystal_description needle
_exptl_crystal_F_000 1283
_exptl_crystal_size_max 0.20
_exptl_crystal_size_mid 0.16
_exptl_crystal_size_min 0.12
_refine_diff_density_max 0.628
_refine_diff_density_min -0.455
_refine_diff_density_rms 0.093
_refine_ls_extinction_method none
_refine_ls_goodness_of_fit_ref 0.987
_refine_ls_hydrogen_treatment constr
_refine_ls_matrix_type full
_refine_ls_number_parameters 348
_refine_ls_number_reflns 5666
_refine_ls_number_restraints 1
_refine_ls_restrained_S_all 0.987
_refine_ls_R_factor_all 0.1207
_refine_ls_R_factor_gt 0.0555
_refine_ls_shift/su_max 0.001
_refine_ls_shift/su_mean 0.000
_refine_ls_structure_factor_coef Fsqd
_refine_ls_weighting_details 'calc w=1/[\s2^(Fo2^)+(0.0825P)2^] where P=(Fo2^+2Fc2^)/3'
_refine_ls_weighting_scheme calc
_refine_ls_wR_factor_gt 0.1280
_refine_ls_wR_factor_ref 0.1596
_reflns_number_gt 3182
_reflns_number_total 5666
_reflns_threshold_expression I>2\s(I)
_cod_data_source_file cg401475b_si_006.cif
_cod_data_source_block BrCl-Cl6BsubPc[k1065]
_cod_depositor_comments
;
The following automatic conversions were performed:

'_symmetry_cell_setting' value 'Monoclinic' changed to 'monoclinic'
according to
/usr/data/users/saulius/crontab/automatic-downloads/rss-feeds/ACS/lib/dictionaries/cif_core.dic
dictionary named 'cif_core.dic' version 2.4.2 from 2011-04-26.

Automatic conversion script
Id: cif_fix_values 2281 2013-09-26 08:29:07Z andrius 

 Adding full bibliography for 4510399--4510406.cif.
;
_cod_original_sg_symbol_H-M 'P 21/n'
_cod_database_code 4510404

loop_
_symmetry_equiv_pos_as_xyz
'x, y, z'
'-x+1/2, y+1/2, -z+1/2'
'-x, -y, -z'
'x-1/2, -y-1/2, z-1/2'

loop_
_atom_site_label
_atom_site_type_symbol
_atom_site_fract_x
_atom_site_fract_y
_atom_site_fract_z
_atom_site_U_iso_or_equiv
_atom_site_adp_type
_atom_site_occupancy
_atom_site_symmetry_multiplicity
_atom_site_calc_flag
_atom_site_refinement_flags
Cl1 Cl 0.6083(7) -0.2314(8) 0.3409(4) 0.0394(14) Uani 0.733(3) 1 d PD
Cl2 Cl 1.20495(7) 0.29113(17) 0.40913(4) 0.0517(3) Uani 1 1 d .
Cl3 Cl 1.20881(7) 0.17575(18) 0.29129(4) 0.0552(3) Uani 1 1 d .
Cl4 Cl 0.60023(8) 0.19000(18) 0.02459(4) 0.0564(4) Uani 1 1 d .
Cl5 Cl 0.37929(7) 0.30259(16) 0.04459(4) 0.0489(3) Uani 1 1 d .
Cl6 Cl 0.35582(9) 0.77836(18) 0.41162(6) 0.0698(4) Uani 1 1 d .
Cl7 Cl 0.56138(8) 0.78065(15) 0.49373(4) 0.0499(3) Uani 1 1 d .
Br1 Br 0.6135(7) -0.2510(9) 0.3393(4) 0.0350(14) Uiso 0.267(3) 1 d P
N1 N 0.7603(2) 0.0238(4) 0.32661(11) 0.0298(7) Uani 1 1 d .
N2 N 0.7740(2) -0.0163(4) 0.23574(11) 0.0315(7) Uani 1 1 d .
N3 N 0.6098(2) 0.0268(4) 0.26200(11) 0.0311(7) Uani 1 1 d .
N4 N 0.4678(2) 0.2029(4) 0.27754(12) 0.0341(8) Uani 1 1 d .
N5 N 0.6047(2) 0.1342(4) 0.34776(11) 0.0321(7) Uani 1 1 d .
N6 N 0.7629(2) 0.1966(4) 0.40481(11) 0.0336(8) Uani 1 1 d .
C1 C 0.8119(3) 0.1099(5) 0.37022(14) 0.0314(8) Uani 1 1 d .
C2 C 0.9180(3) 0.1248(5) 0.36114(13) 0.0307(8) Uani 1 1 d .
C3 C 1.0043(3) 0.1968(5) 0.39228(16) 0.0359(9) Uani 1 1 d .
H3A H 1.0023 0.2366 0.4274 0.043 Uiso 1 1 calc R
C4 C 1.0947(3) 0.2089(5) 0.37024(16) 0.0383(10) Uani 1 1 d .
C5 C 1.0968(3) 0.1542(6) 0.31822(16) 0.0378(9) Uani 1 1 d .
C6 C 1.0100(3) 0.0844(5) 0.28690(15) 0.0360(9) Uani 1 1 d .
H6A H 1.0115 0.0508 0.2512 0.043 Uiso 1 1 calc R
C7 C 0.9207(3) 0.0642(5) 0.30874(15) 0.0323(9) Uani 1 1 d .
C8 C 0.8178(3) 0.0064(5) 0.28657(14) 0.0299(8) Uani 1 1 d .
C9 C 0.6716(3) 0.0079(5) 0.22391(14) 0.0310(9) Uani 1 1 d .
C10 C 0.6091(3) 0.0641(5) 0.17504(14) 0.0321(9) Uani 1 1 d .
C11 C 0.6352(3) 0.0844(5) 0.12511(14) 0.0358(9) Uani 1 1 d .
H11A H 0.7008 0.0476 0.1181 0.043 Uiso 1 1 calc R
C12 C 0.5641(3) 0.1586(6) 0.08604(14) 0.0375(9) Uani 1 1 d .
C13 C 0.4669(3) 0.2137(5) 0.09617(15) 0.0355(9) Uani 1 1 d .
C14 C 0.4410(3) 0.2011(5) 0.14620(15) 0.0340(9) Uani 1 1 d .
H14A H 0.3758 0.2408 0.1530 0.041 Uiso 1 1 calc R
C15 C 0.5143(3) 0.1275(5) 0.18666(14) 0.0323(9) Uani 1 1 d .
C16 C 0.5199(3) 0.1154(5) 0.24426(14) 0.0317(9) Uani 1 1 d .
C17 C 0.5145(3) 0.2217(5) 0.32808(15) 0.0319(9) Uani 1 1 d .
C18 C 0.5024(3) 0.3555(6) 0.36811(15) 0.0362(9) Uani 1 1 d .
C19 C 0.4269(3) 0.4854(5) 0.37033(16) 0.0390(10) Uani 1 1 d .
H19A H 0.3649 0.4872 0.3453 0.047 Uiso 1 1 calc R
C20 C 0.4458(3) 0.6108(6) 0.41028(16) 0.0421(10) Uani 1 1 d .
C21 C 0.5373(3) 0.6111(6) 0.44770(15) 0.0410(10) Uani 1 1 d .
C22 C 0.6113(3) 0.4808(6) 0.44668(15) 0.0397(10) Uani 1 1 d .
H22A H 0.6725 0.4787 0.4723 0.048 Uiso 1 1 calc R
C23 C 0.5932(3) 0.3526(6) 0.40681(14) 0.0339(9) Uani 1 1 d .
C24 C 0.6606(3) 0.2170(5) 0.39107(14) 0.0332(9) Uani 1 1 d .
B1 B 0.6478(3) -0.0114(6) 0.31902(17) 0.0339(10) Uani 1 1 d D

loop_
_atom_site_aniso_label
_atom_site_aniso_U_11
_atom_site_aniso_U_22
_atom_site_aniso_U_33
_atom_site_aniso_U_23
_atom_site_aniso_U_13
_atom_site_aniso_U_12
Cl1 0.051(2) 0.0302(19) 0.0398(16) 0.0062(16) 0.0147(11) -0.0006(15)
Cl2 0.0318(5) 0.0821(9) 0.0390(6) -0.0101(6) -0.0005(4) -0.0093(5)
Cl3 0.0343(6) 0.0861(9) 0.0476(7) -0.0127(6) 0.0139(5) -0.0111(5)
Cl4 0.0456(6) 0.0943(10) 0.0287(6) 0.0111(6) 0.0050(4) 0.0033(6)
Cl5 0.0383(6) 0.0691(8) 0.0353(6) 0.0062(5) -0.0057(4) 0.0022(5)
Cl6 0.0407(7) 0.0813(10) 0.0854(10) -0.0326(7) 0.0044(6) 0.0173(6)
Cl7 0.0482(6) 0.0560(8) 0.0474(7) -0.0160(5) 0.0134(5) -0.0033(5)
N1 0.0306(16) 0.0334(18) 0.0250(16) 0.0027(14) 0.0031(12) 0.0029(13)
N2 0.0284(16) 0.0353(19) 0.0297(18) -0.0005(14) 0.0015(13) -0.0002(13)
N3 0.0296(16) 0.0341(19) 0.0301(17) 0.0028(14) 0.0062(12) -0.0016(14)
N4 0.0275(16) 0.042(2) 0.0329(19) -0.0009(15) 0.0060(14) -0.0075(14)
N5 0.0306(16) 0.039(2) 0.0279(17) 0.0023(15) 0.0072(13) -0.0012(14)
N6 0.0342(18) 0.045(2) 0.0226(17) 0.0021(14) 0.0064(13) 0.0021(14)
C1 0.035(2) 0.034(2) 0.0238(19) 0.0055(17) -0.0006(15) -0.0002(17)
C2 0.0309(19) 0.035(2) 0.025(2) 0.0039(17) 0.0017(15) 0.0029(16)
C3 0.038(2) 0.041(2) 0.029(2) 0.0016(18) 0.0034(16) 0.0050(18)
C4 0.031(2) 0.048(3) 0.032(2) 0.0004(19) -0.0029(16) -0.0020(18)
C5 0.031(2) 0.046(3) 0.037(2) 0.002(2) 0.0098(16) 0.0019(18)
C6 0.039(2) 0.041(2) 0.028(2) 0.0010(18) 0.0057(16) 0.0034(18)
C7 0.0288(19) 0.032(2) 0.035(2) 0.0037(18) 0.0018(15) 0.0021(16)
C8 0.0302(19) 0.031(2) 0.029(2) 0.0028(16) 0.0069(15) 0.0056(16)
C9 0.035(2) 0.031(2) 0.026(2) -0.0021(17) 0.0038(15) -0.0085(17)
C10 0.0303(19) 0.033(2) 0.032(2) -0.0008(17) 0.0011(15) -0.0034(16)
C11 0.034(2) 0.043(3) 0.031(2) -0.0062(18) 0.0067(17) -0.0088(17)
C12 0.038(2) 0.049(3) 0.025(2) 0.0040(19) 0.0025(16) -0.0065(19)
C13 0.028(2) 0.043(3) 0.033(2) 0.0000(18) -0.0035(16) -0.0066(17)
C14 0.0271(19) 0.039(2) 0.034(2) -0.0043(18) 0.0002(16) -0.0053(16)
C15 0.033(2) 0.033(2) 0.030(2) -0.0003(18) 0.0026(15) -0.0061(17)
C16 0.0259(18) 0.034(2) 0.035(2) -0.0015(18) 0.0061(15) -0.0081(17)
C17 0.028(2) 0.039(2) 0.029(2) 0.0031(17) 0.0067(16) -0.0036(17)
C18 0.032(2) 0.041(3) 0.038(2) -0.0004(19) 0.0144(17) -0.0025(18)
C19 0.0266(19) 0.046(3) 0.046(2) 0.001(2) 0.0101(17) -0.0053(18)
C20 0.033(2) 0.050(3) 0.047(3) -0.010(2) 0.0169(18) 0.0009(19)
C21 0.035(2) 0.052(3) 0.039(2) -0.006(2) 0.0168(17) -0.007(2)
C22 0.034(2) 0.053(3) 0.034(2) -0.002(2) 0.0113(17) -0.0056(19)
C23 0.029(2) 0.047(3) 0.027(2) -0.0010(18) 0.0080(15) -0.0012(18)
C24 0.030(2) 0.046(3) 0.025(2) 0.0019(18) 0.0078(16) -0.0029(17)
B1 0.033(2) 0.037(3) 0.033(2) -0.002(2) 0.0069(18) -0.0067(19)

loop_
_atom_type_symbol
_atom_type_description
_atom_type_scat_dispersion_real
_atom_type_scat_dispersion_imag
_atom_type_scat_source
C C 0.0033 0.0016 'International Tables Vol C Tables 4.2.6.8 and 6.1.1.4'
H H 0.0000 0.0000 'International Tables Vol C Tables 4.2.6.8 and 6.1.1.4'
B B 0.0013 0.0007 'International Tables Vol C Tables 4.2.6.8 and 6.1.1.4'
Cl Cl 0.1484 0.1585 'International Tables Vol C Tables 4.2.6.8 and 6.1.1.4'
N N 0.0061 0.0033 'International Tables Vol C Tables 4.2.6.8 and 6.1.1.4'
Br Br -0.2901 2.4595 'International Tables Vol C Tables 4.2.6.8 and 6.1.1.4'

loop_
_geom_angle_atom_site_label_1
_geom_angle_atom_site_label_2
_geom_angle_atom_site_label_3
_geom_angle
C1 N1 C8 113.0(3)
C1 N1 B1 122.7(3)
C8 N1 B1 123.0(3)
C8 N2 C9 117.1(3)
C16 N3 C9 113.3(3)
C16 N3 B1 123.4(3)
C9 N3 B1 122.1(3)
C17 N4 C16 117.3(3)
C24 N5 C17 113.2(3)
C24 N5 B1 122.4(3)
C17 N5 B1 123.2(3)
C24 N6 C1 116.9(3)
N6 C1 N1 122.5(3)
N6 C1 C2 130.1(3)
N1 C1 C2 105.4(3)
C3 C2 C7 121.4(3)
C3 C2 C1 130.9(3)
C7 C2 C1 107.5(3)
C2 C3 C4 117.6(4)
C5 C4 C3 121.1(3)
C5 C4 Cl2 120.4(3)
C3 C4 Cl2 118.6(3)
C6 C5 C4 121.2(3)
C6 C5 Cl3 118.6(3)
C4 C5 Cl3 120.2(3)
C5 C6 C7 118.6(3)
C6 C7 C2 120.0(3)
C6 C7 C8 132.4(4)
C2 C7 C8 107.3(3)
N2 C8 N1 122.1(3)
N2 C8 C7 130.0(3)
N1 C8 C7 105.9(3)
N2 C9 N3 122.9(3)
N2 C9 C10 129.9(3)
N3 C9 C10 105.4(3)
C11 C10 C15 121.3(3)
C11 C10 C9 129.8(3)
C15 C10 C9 108.2(3)
C12 C11 C10 118.4(3)
C11 C12 C13 121.1(3)
C11 C12 Cl4 117.5(3)
C13 C12 Cl4 121.4(3)
C14 C13 C12 121.4(3)
C14 C13 Cl5 119.8(3)
C12 C13 Cl5 118.8(3)
C13 C14 C15 117.7(3)
C14 C15 C10 120.0(3)
C14 C15 C16 132.8(3)
C10 C15 C16 107.0(3)
N4 C16 N3 121.9(3)
N4 C16 C15 131.2(3)
N3 C16 C15 105.1(3)
N4 C17 N5 122.1(3)
N4 C17 C18 131.3(4)
N5 C17 C18 105.0(3)
C19 C18 C23 120.2(4)
C19 C18 C17 131.8(4)
C23 C18 C17 107.6(3)
C20 C19 C18 117.6(4)
C19 C20 C21 122.2(4)
C19 C20 Cl6 118.0(3)
C21 C20 Cl6 119.7(3)
C22 C21 C20 120.8(4)
C22 C21 Cl7 118.9(3)
C20 C21 Cl7 120.3(3)
C21 C22 C23 117.7(4)
C22 C23 C18 121.5(3)
C22 C23 C24 130.5(3)
C18 C23 C24 107.4(3)
N6 C24 N5 122.7(3)
N6 C24 C23 129.8(4)
N5 C24 C23 105.7(3)
N5 B1 N1 105.0(3)
N5 B1 N3 104.5(3)
N1 B1 N3 105.0(3)
N5 B1 Cl1 111.0(4)
N1 B1 Cl1 116.4(4)
N3 B1 Cl1 113.8(4)
N5 B1 Br1 115.1(4)
N1 B1 Br1 113.6(4)
N3 B1 Br1 112.6(4)
Cl1 B1 Br1 4.2(6)

loop_
_geom_bond_atom_site_label_1
_geom_bond_atom_site_label_2
_geom_bond_distance
Cl1 B1 1.843(3)
Cl2 C4 1.730(4)
Cl3 C5 1.734(4)
Cl4 C12 1.731(4)
Cl5 C13 1.734(4)
Cl6 C20 1.729(4)
Cl7 C21 1.726(4)
Br1 B1 1.943(10)
N1 C1 1.367(4)
N1 C8 1.376(4)
N1 B1 1.483(5)
N2 C8 1.342(4)
N2 C9 1.342(4)
N3 C16 1.366(4)
N3 C9 1.375(4)
N3 B1 1.489(5)
N4 C17 1.343(5)
N4 C16 1.348(5)
N5 C24 1.372(5)
N5 C17 1.374(5)
N5 B1 1.480(5)
N6 C24 1.341(5)
N6 C1 1.345(4)
C1 C2 1.455(5)
C2 C3 1.383(5)
C2 C7 1.421(5)
C3 C4 1.400(5)
C4 C5 1.396(6)
C5 C6 1.384(5)
C6 C7 1.389(5)
C7 C8 1.444(5)
C9 C10 1.440(5)
C10 C11 1.383(5)
C10 C15 1.411(5)
C11 C12 1.368(5)
C12 C13 1.407(5)
C13 C14 1.381(5)
C14 C15 1.405(5)
C15 C16 1.465(5)
C17 C18 1.460(5)
C18 C19 1.398(5)
C18 C23 1.419(5)
C19 C20 1.380(5)
C20 C21 1.408(5)
C21 C22 1.382(5)
C22 C23 1.392(5)
C23 C24 1.449(5)
